data_2243671
loop_
_publ_author_name
'Portalone, Gustavo'

_publ_section_title
;
 Crystal structure and Hirshfeld surface analysis of a third polymorph of
 2,6-dimethoxybenzoic acid
;
_journal_coeditor_code IS5548
_journal_issue 12
_journal_name_full 'Acta Crystallographica Section E'
_journal_page_first 1823
_journal_page_last 1826
_journal_paper_doi 10.1107/S2056989020014553
_journal_volume 76
_journal_year 2020
_chemical_formula_iupac 'C9 H10 O4'
_chemical_formula_moiety 'C9 H10 O4'
_chemical_formula_sum 'C9 H10 O4'
_chemical_formula_weight 182.17
_chemical_name_systematic
;
2,6-Dimethoxybenzic acid.
;
_space_group_crystal_system monoclinic
_space_group_IT_number 14
_space_group_name_Hall '-P 2ybc'
_space_group_name_H-M_alt 'P 1 21/c 1'
_atom_sites_solution_hydrogens mixed
_audit_creation_method SHELXL-2014/7
_cell_angle_alpha 90
_cell_angle_beta 97.526(12)
_cell_angle_gamma 90
_cell_formula_units_Z 4
_cell_length_a 7.7574(10)
_cell_length_b 8.4763(10)
_cell_length_c 14.3322(19)
_cell_measurement_reflns_used 1806
_cell_measurement_temperature 298(2)
_cell_measurement_theta_max 32.5990
_cell_measurement_theta_min 2.8614
_cell_volume 934.3(2)
_computing_cell_refinement
;
CrysAlis PRO (Rigaku OD, 2018)
;
_computing_data_collection
;
CrysAlis PRO (Rigaku OD, 2018)
;
_computing_data_reduction
;
CrysAlis PRO (Rigaku OD, 2018)
;
_computing_molecular_graphics
;
WinGX (Farrugia, 2012)
;
_computing_publication_material
;
WinGX (Farrugia, 2012)
;
_computing_structure_refinement
;
<i>SHELXL2014/7</i> (Sheldrick, 2015)
;
_computing_structure_solution
;
SIR2004 (Burla <i>et al.</i>,  2005)
;
_diffrn_ambient_temperature 298(2)
_diffrn_detector_area_resol_mean 16.0696
_diffrn_measured_fraction_theta_full 0.999
_diffrn_measured_fraction_theta_max 0.999
_diffrn_measurement_device_type 'Oxford Diffraction Xcalibur S CCD'
_diffrn_measurement_method '\w and \f'
_diffrn_radiation_monochromator graphite
_diffrn_radiation_type MoK\a
_diffrn_radiation_wavelength 0.710689
_diffrn_reflns_av_R_equivalents 0.0397
_diffrn_reflns_av_unetI/netI 0.0411
_diffrn_reflns_limit_h_max 10
_diffrn_reflns_limit_h_min -10
_diffrn_reflns_limit_k_max 6
_diffrn_reflns_limit_k_min -11
_diffrn_reflns_limit_l_max 20
_diffrn_reflns_limit_l_min -19
_diffrn_reflns_number 9067
_diffrn_reflns_theta_full 25.240
_diffrn_reflns_theta_max 30.000
_diffrn_reflns_theta_min 2.867
_diffrn_source 'Enhance (Mo) X-ray source'
_exptl_absorpt_coefficient_mu 0.103
_exptl_absorpt_correction_T_max 0.9988
_exptl_absorpt_correction_T_min 0.9698
_exptl_absorpt_correction_type multi-scan
_exptl_absorpt_process_details
;
(<i>CrysAlis RED</i>; Rigaku OD, 2018)
;
_exptl_crystal_colour colourless
_exptl_crystal_density_diffrn 1.295
_exptl_crystal_description tablets
_exptl_crystal_F_000 384
_exptl_crystal_size_max 0.200
_exptl_crystal_size_mid 0.140
_exptl_crystal_size_min 0.110
_refine_diff_density_max 0.136
_refine_diff_density_min -0.122
_refine_ls_extinction_coef 0.031(4)
_refine_ls_extinction_expression Fc^*^=kFc[1+0.001xFc^2^\l^3^/sin(2\q)]^-1/4^
_refine_ls_extinction_method
;
SHELXL-2014/7 (Sheldrick 2015\\bbr000)
;
_refine_ls_goodness_of_fit_ref 1.020
_refine_ls_hydrogen_treatment mixed
_refine_ls_matrix_type full
_refine_ls_number_parameters 134
_refine_ls_number_reflns 2708
_refine_ls_number_restraints 0
_refine_ls_restrained_S_all 1.020
_refine_ls_R_factor_all 0.1073
_refine_ls_R_factor_gt 0.0486
_refine_ls_shift/su_max 0.000
_refine_ls_shift/su_mean 0.000
_refine_ls_structure_factor_coef Fsqd
_refine_ls_weighting_details 'w=1/[\s^2^(Fo^2^)+(0.0439P)^2^+0.0492P] where P=(Fo^2^+2Fc^2^)/3'
_refine_ls_weighting_scheme calc
_refine_ls_wR_factor_gt 0.1041
_refine_ls_wR_factor_ref 0.1317
_reflns_number_gt 1420
_reflns_number_total 2708
_reflns_threshold_expression 'I > 2\s(I)'
_cod_data_source_file is5548sup1.cif
_cod_data_source_block I
_cod_original_sg_symbol_H-M 'P 21/c'
_cod_database_code 2243671
_shelx_space_group_comment
;
The symmetry employed for this shelxl refinement is uniquely defined
by the following loop, which should always be used as a source of
symmetry information in preference to the above space-group names.
They are only intended as comments.
;
_shelx_estimated_absorpt_t_min 0.980
_shelx_estimated_absorpt_t_max 0.989

loop_
_space_group_symop_operation_xyz
'x, y, z'
'-x, y+1/2, -z+1/2'
'-x, -y, -z'
'x, -y-1/2, z-1/2'

loop_
_atom_site_type_symbol
_atom_site_label
_atom_site_fract_x
_atom_site_fract_y
_atom_site_fract_z
_atom_site_U_iso_or_equiv
_atom_site_adp_type
_atom_site_calc_flag
_atom_site_occupancy
_atom_site_disorder_assembly
_atom_site_disorder_group
O O1 0.50254(16) 0.32576(15) 0.56267(9) 0.0726(4) Uani d 1 . .
H H1 0.446(6) 0.372(5) 0.515(3) 0.087 Uiso d 0.53(3) . .
O O2 0.68711(16) 0.52450(15) 0.57631(9) 0.0776(5) Uani d 1 . .
H H2 0.643(7) 0.571(6) 0.530(4) 0.093 Uiso d 0.47(3) . .
O O3 0.94633(16) 0.24939(16) 0.59823(10) 0.0827(4) Uani d 1 . .
O O4 0.50328(18) 0.39851(17) 0.76761(9) 0.0900(5) Uani d 1 . .
C C1 0.73003(19) 0.31878(17) 0.68819(11) 0.0531(4) Uani d 1 . .
C C2 0.8886(2) 0.24603(19) 0.68370(13) 0.0622(5) Uani d 1 . .
C C3 0.9743(2) 0.1717(2) 0.76309(15) 0.0767(6) Uani d 1 . .
H H3 1.0852 0.1199 0.7610 0.092 Uiso calc 1 . .
C C4 0.8991(3) 0.1731(2) 0.84415(15) 0.0836(7) Uani d 1 . .
H H4 0.9582 0.1201 0.8992 0.100 Uiso calc 1 . .
C C5 0.7430(3) 0.2467(2) 0.85095(13) 0.0782(6) Uani d 1 . .
H H5 0.6940 0.2474 0.9099 0.094 Uiso calc 1 . .
C C6 0.6574(2) 0.3199(2) 0.77134(12) 0.0648(5) Uani d 1 . .
C C7 0.63417(19) 0.39559(18) 0.60344(10) 0.0508(4) Uani d 1 . .
C C8 1.1123(3) 0.1829(4) 0.5897(2) 0.1261(10) Uani d 1 . .
H H8A 1.2012 0.2385 0.6310 0.158(12) Uiso calc 1 . .
H H8B 1.1358 0.1925 0.5251 0.152(12) Uiso calc 1 . .
H H8C 1.1129 0.0723 0.6072 0.169(13) Uiso calc 1 . .
C C9 0.4198(3) 0.4098(3) 0.84841(17) 0.0986(7) Uani d 1 . .
H H9A 0.3944 0.3048 0.8698 0.139(10) Uiso calc 1 . .
H H9B 0.3122 0.4684 0.8337 0.129(9) Uiso calc 1 . .
H H9C 0.4950 0.4641 0.8976 0.155(12) Uiso calc 1 . .

loop_
_atom_site_aniso_label
_atom_site_aniso_U_11
_atom_site_aniso_U_22
_atom_site_aniso_U_33
_atom_site_aniso_U_12
_atom_site_aniso_U_13
_atom_site_aniso_U_23
O1 0.0660(8) 0.0702(8) 0.0718(8) -0.0169(6) -0.0278(6) 0.0167(6)
O2 0.0747(8) 0.0651(8) 0.0823(9) -0.0180(6) -0.0302(7) 0.0257(7)
O3 0.0585(8) 0.1008(10) 0.0873(10) 0.0180(7) 0.0041(6) 0.0170(8)
O4 0.0984(10) 0.1059(11) 0.0659(9) 0.0408(8) 0.0118(7) 0.0165(7)
C1 0.0513(8) 0.0503(8) 0.0525(9) 0.0003(7) -0.0128(7) 0.0062(7)
C2 0.0512(9) 0.0611(10) 0.0693(12) -0.0009(7) -0.0108(8) 0.0098(8)
C3 0.0579(10) 0.0739(12) 0.0904(14) 0.0082(9) -0.0199(10) 0.0192(10)
C4 0.0835(14) 0.0788(13) 0.0775(14) 0.0018(11) -0.0309(11) 0.0234(10)
C5 0.0925(15) 0.0788(12) 0.0580(11) 0.0040(11) -0.0103(9) 0.0152(9)
C6 0.0712(11) 0.0584(10) 0.0599(11) 0.0086(8) -0.0104(9) 0.0068(8)
C7 0.0461(8) 0.0509(8) 0.0522(9) 0.0012(7) -0.0057(6) 0.0047(7)
C8 0.0704(16) 0.173(3) 0.138(3) 0.0443(17) 0.0250(17) 0.037(2)
C9 0.1151(19) 0.0953(17) 0.0891(16) 0.0249(15) 0.0273(15) 0.0135(14)

loop_
_atom_type_symbol
_atom_type_description
_atom_type_scat_dispersion_real
_atom_type_scat_dispersion_imag
_atom_type_scat_source
C C 0.0033 0.0016 'International Tables Vol C Tables 4.2.6.8 and 6.1.1.4'
H H 0.0000 0.0000 'International Tables Vol C Tables 4.2.6.8 and 6.1.1.4'
O O 0.0106 0.0060 'International Tables Vol C Tables 4.2.6.8 and 6.1.1.4'

loop_
_geom_angle_atom_site_label_1
_geom_angle_atom_site_label_2
_geom_angle_atom_site_label_3
_geom_angle_site_symmetry_1
_geom_angle_site_symmetry_3
_geom_angle
_geom_angle_publ_flag
C7 O1 H1 . . 117(3) ?
C7 O2 H2 . . 124(3) ?
C2 O3 C8 . . 118.50(17) ?
C6 O4 C9 . . 119.91(16) ?
C6 C1 C2 . . 120.51(14) ?
C6 C1 C7 . . 118.92(14) ?
C2 C1 C7 . . 120.57(16) ?
O3 C2 C1 . . 115.62(14) ?
O3 C2 C3 . . 124.61(17) ?
C1 C2 C3 . . 119.74(18) ?
C4 C3 C2 . . 118.64(18) ?
C4 C3 H3 . . 120.7 ?
C2 C3 H3 . . 120.7 ?
C3 C4 C5 . . 122.81(16) ?
C3 C4 H4 . . 118.6 ?
C5 C4 H4 . . 118.6 ?
C4 C5 C6 . . 118.33(19) ?
C4 C5 H5 . . 120.8 ?
C6 C5 H5 . . 120.8 ?
O4 C6 C1 . . 115.07(14) ?
O4 C6 C5 . . 124.95(19) ?
C1 C6 C5 . . 119.97(17) ?
O2 C7 O1 . . 123.27(13) ?
O2 C7 C1 . . 119.20(13) ?
O1 C7 C1 . . 117.53(14) ?
O3 C8 H8A . . 109.5 ?
O3 C8 H8B . . 109.5 ?
H8A C8 H8B . . 109.5 ?
O3 C8 H8C . . 109.5 ?
H8A C8 H8C . . 109.5 ?
H8B C8 H8C . . 109.5 ?
O4 C9 H9A . . 109.5 ?
O4 C9 H9B . . 109.5 ?
H9A C9 H9B . . 109.5 ?
O4 C9 H9C . . 109.5 ?
H9A C9 H9C . . 109.5 ?
H9B C9 H9C . . 109.5 ?

loop_
_geom_bond_atom_site_label_1
_geom_bond_atom_site_label_2
_geom_bond_site_symmetry_2
_geom_bond_distance
_geom_bond_publ_flag
O1 C7 . 1.2563(17) ?
O1 H1 . 0.86(6) ?
O2 C7 . 1.2472(18) ?
O2 H2 . 0.81(6) ?
O3 C2 . 1.359(2) ?
O3 C8 . 1.425(2) ?
O4 C6 . 1.363(2) ?
O4 C9 . 1.402(2) ?
C1 C6 . 1.383(2) ?
C1 C2 . 1.385(2) ?
C1 C7 . 1.4885(19) ?
C2 C3 . 1.391(2) ?
C3 C4 . 1.367(3) ?
C3 H3 . 0.9700 ?
C4 C5 . 1.377(3) ?
C4 H4 . 0.9700 ?
C5 C6 . 1.389(2) ?
C5 H5 . 0.9700 ?
C8 H8A . 0.9701 ?
C8 H8B . 0.9701 ?
C8 H8C . 0.9701 ?
C9 H9A . 0.9701 ?
C9 H9B . 0.9701 ?
C9 H9C . 0.9701 ?

loop_
_geom_hbond_atom_site_label_D
_geom_hbond_atom_site_label_H
_geom_hbond_atom_site_label_A
_geom_hbond_site_symmetry_A
_geom_hbond_distance_DH
_geom_hbond_distance_HA
_geom_hbond_distance_DA
_geom_hbond_angle_DHA
O1 H1 O2 3_666 0.86(6) 1.79(6) 2.6411(15) 174(4)
O2 H2 O1 3_666 0.81(6) 1.84(6) 2.6411(15) 167(5)
C9 H9A O2 2_646 0.97 2.60 3.571(3) 178

loop_
_geom_torsion_atom_site_label_1
_geom_torsion_atom_site_label_2
_geom_torsion_atom_site_label_3
_geom_torsion_atom_site_label_4
_geom_torsion_site_symmetry_1
_geom_torsion_site_symmetry_2
_geom_torsion_site_symmetry_3
_geom_torsion_site_symmetry_4
_geom_torsion
_geom_torsion_publ_flag
C8 O3 C2 C1 . . . . 177.2(2) ?
C8 O3 C2 C3 . . . . -4.9(3) ?
C6 C1 C2 O3 . . . . 178.84(15) ?
C7 C1 C2 O3 . . . . -0.5(2) ?
C6 C1 C2 C3 . . . . 0.9(2) ?
C7 C1 C2 C3 . . . . -178.51(14) ?
O3 C2 C3 C4 . . . . -178.01(17) ?
C1 C2 C3 C4 . . . . -0.2(3) ?
C2 C3 C4 C5 . . . . -0.8(3) ?
C3 C4 C5 C6 . . . . 1.2(3) ?
C9 O4 C6 C1 . . . . -178.74(18) ?
C9 O4 C6 C5 . . . . 0.1(3) ?
C2 C1 C6 O4 . . . . 178.43(14) ?
C7 C1 C6 O4 . . . . -2.2(2) ?
C2 C1 C6 C5 . . . . -0.5(3) ?
C7 C1 C6 C5 . . . . 178.92(15) ?
C4 C5 C6 O4 . . . . -179.32(17) ?
C4 C5 C6 C1 . . . . -0.5(3) ?
C6 C1 C7 O2 . . . . 106.30(19) ?
C2 C1 C7 O2 . . . . -74.3(2) ?
C6 C1 C7 O1 . . . . -73.7(2) ?
C2 C1 C7 O1 . . . . 105.66(18) ?

_cod_database_fobs_code 2243671
